data_7246636
loop_
_publ_author_name
'Ejarque, Daniel'
'S\'anchez-F\'erez, Francisco'
'F\'elez-Guerrero, N\'uria'
'Calvet, Teresa'
'Font-Bardia, Merc\`e'
'Pons, Josefina'

_publ_section_title
;
 Pyridine-driven assembly of Zn(ii) and Cd(ii) complexes with 2-furoic
 acid. The role of water in a structural transformation
;
_journal_issue 18
_journal_name_full CrystEngComm
_journal_page_first 2739
_journal_page_last 2754
_journal_paper_doi 10.1039/D3CE00104K
_journal_volume 25
_journal_year 2023
_chemical_formula_moiety 'C34 H26 N2 O14 Zn2'
_chemical_formula_sum 'C34 H26 N2 O14 Zn2'
_chemical_formula_weight 817.31
_space_group_crystal_system tetragonal
_space_group_IT_number 78
_space_group_name_Hall 'P 4cw'
_space_group_name_H-M_alt 'P 43'
_atom_sites_solution_hydrogens geom
_audit_creation_method SHELXL-2018/3
_audit_update_record
;
2023-02-02 deposited with the CCDC.	2023-03-20 downloaded from the CCDC.
;
_cell_angle_alpha 90
_cell_angle_beta 90
_cell_angle_gamma 90
_cell_formula_units_Z 4
_cell_length_a 11.7905(4)
_cell_length_b 11.7905(4)
_cell_length_c 23.9682(8)
_cell_measurement_reflns_used 9152
_cell_measurement_temperature 100(2)
_cell_measurement_theta_max 30.52
_cell_measurement_theta_min 2.59
_cell_volume 3331.96(19)
_computing_cell_refinement 'Bruker SAINT'
_computing_data_collection 'Bruker APEX4'
_computing_data_reduction 'Bruker SAINT'
_computing_molecular_graphics 'Bruker SHELXTL'
_computing_publication_material 'Bruker SHELXTL'
_computing_structure_refinement 'SHELXL-2018/3 (Sheldrick, 2018)'
_computing_structure_solution 'SHELXT 2014/5 (Sheldrick, 2014)'
_diffrn_ambient_temperature 100(2)
_diffrn_measured_fraction_theta_full 0.999
_diffrn_measured_fraction_theta_max 0.999
_diffrn_measurement_device_type 'D8 Venture'
_diffrn_measurement_method '\f and \w scans'
_diffrn_radiation_type MoK\a
_diffrn_radiation_wavelength 0.71073
_diffrn_reflns_av_R_equivalents 0.0442
_diffrn_reflns_av_unetI/netI 0.0178
_diffrn_reflns_Laue_measured_fraction_full 0.999
_diffrn_reflns_Laue_measured_fraction_max 0.999
_diffrn_reflns_limit_h_max 16
_diffrn_reflns_limit_h_min -16
_diffrn_reflns_limit_k_max 16
_diffrn_reflns_limit_k_min -16
_diffrn_reflns_limit_l_max 34
_diffrn_reflns_limit_l_min -34
_diffrn_reflns_number 149278
_diffrn_reflns_point_group_measured_fraction_full 0.999
_diffrn_reflns_point_group_measured_fraction_max 0.999
_diffrn_reflns_theta_full 25.242
_diffrn_reflns_theta_max 30.517
_diffrn_reflns_theta_min 1.925
_diffrn_source microfocus
_exptl_absorpt_coefficient_mu 1.515
_exptl_absorpt_correction_T_max 0.7444
_exptl_absorpt_correction_T_min 0.6605
_exptl_absorpt_correction_type multi-scan
_exptl_absorpt_process_details sadabs
_exptl_crystal_colour colourless
_exptl_crystal_density_diffrn 1.629
_exptl_crystal_description plate
_exptl_crystal_F_000 1664
_exptl_crystal_size_max 0.276
_exptl_crystal_size_mid 0.153
_exptl_crystal_size_min 0.069
_refine_diff_density_max 0.614
_refine_diff_density_min -0.429
_refine_diff_density_rms 0.064
_refine_ls_abs_structure_details
;
 Refined as an inversion twin.
;
_refine_ls_abs_structure_Flack 0.457(10)
_refine_ls_extinction_method none
_refine_ls_goodness_of_fit_ref 1.035
_refine_ls_hydrogen_treatment constr
_refine_ls_matrix_type full
_refine_ls_number_parameters 472
_refine_ls_number_reflns 10156
_refine_ls_number_restraints 4
_refine_ls_restrained_S_all 1.038
_refine_ls_R_factor_all 0.0336
_refine_ls_R_factor_gt 0.0298
_refine_ls_shift/su_max 0.001
_refine_ls_shift/su_mean 0.000
_refine_ls_structure_factor_coef Fsqd
_refine_ls_weighting_details 'w=1/[\s^2^(Fo^2^)+(0.0438P)^2^+1.8327P] where P=(Fo^2^+2Fc^2^)/3'
_refine_ls_weighting_scheme calc
_refine_ls_wR_factor_gt 0.0810
_refine_ls_wR_factor_ref 0.0836
_reflns_Friedel_coverage 0.956
_reflns_Friedel_fraction_full 0.999
_reflns_Friedel_fraction_max 0.998
_reflns_number_gt 9552
_reflns_number_total 10156
_reflns_threshold_expression 'I > 2\s(I)'
_cod_data_source_file d3ce00104k2.cif
_cod_data_source_block mo_C20AAB26A_0m_a1
_cod_depositor_comments 'Adding full bibliography for 7246632--7246636.cif.'
_cod_original_cell_volume 3332.0(3)
_cod_database_code 7246636
_shelx_shelxl_version_number 2018/3
_shelx_space_group_comment
;
The symmetry employed for this shelxl refinement is uniquely defined
by the following loop, which should always be used as a source of
symmetry information in preference to the above space-group names.
They are only intended as comments.
;

loop_
_space_group_symop_operation_xyz
'x, y, z'
'-y, x, z+3/4'
'-x, -y, z+1/2'
'y, -x, z+1/4'

loop_
_atom_site_label
_atom_site_type_symbol
_atom_site_fract_x
_atom_site_fract_y
_atom_site_fract_z
_atom_site_U_iso_or_equiv
_atom_site_adp_type
_atom_site_occupancy
_atom_site_site_symmetry_order
_atom_site_calc_flag
_atom_site_refinement_flags_posn
_atom_site_refinement_flags_adp
_atom_site_refinement_flags_occupancy
_atom_site_disorder_assembly
_atom_site_disorder_group
Zn1 Zn 0.72041(3) 0.25225(3) 0.18771(2) 0.02385(8) Uani 1 1 d . . . . .
Zn2 Zn 0.74301(3) 0.26259(3) 0.06367(2) 0.02471(8) Uani 1 1 d . . . . .
O1 O 0.6424(2) 0.3978(2) 0.07565(11) 0.0359(6) Uani 1 1 d . . . . .
O2 O 0.6190(3) 0.3870(2) 0.16829(12) 0.0389(6) Uani 1 1 d . . . . .
O3 O 0.4994(3) 0.5903(3) 0.07391(13) 0.0460(7) Uani 1 1 d . U . . .
O4 O 0.8453(2) 0.1273(2) 0.08155(11) 0.0351(6) Uani 1 1 d . . . . .
O5 O 0.8223(2) 0.1110(2) 0.17402(10) 0.0344(6) Uani 1 1 d . . . . .
O6 O 0.9495(2) -0.0848(2) 0.17400(11) 0.0362(6) Uani 1 1 d . . . . .
O7 O 0.8818(2) 0.3653(2) 0.07783(10) 0.0313(5) Uani 1 1 d . . . . .
O8 O 0.8578(2) 0.3503(3) 0.17009(11) 0.0381(6) Uani 1 1 d . . . . .
O9 O 1.0787(2) 0.4898(2) 0.09553(11) 0.0352(6) Uani 1 1 d . . . . .
O10 O 0.6071(2) 0.1575(3) 0.08215(12) 0.0389(6) Uani 1 1 d . . . . .
O11 O 0.5851(2) 0.1510(2) 0.17499(11) 0.0346(6) Uani 1 1 d . . . . .
O12 O 0.4183(2) 0.0291(2) 0.06784(11) 0.0344(5) Uani 1 1 d . . . . .
O13 O 0.7110(3) 0.2246(3) 0.47865(13) 0.0515(8) Uani 1 1 d . . . . .
O14 O 0.6916(3) 0.2814(3) -0.22637(13) 0.0537(8) Uani 1 1 d . . . . .
N1 N 0.7331(2) 0.2604(2) 0.27205(14) 0.0221(6) Uani 1 1 d . . . . .
N2 N 0.7451(2) 0.2505(2) -0.02085(13) 0.0227(6) Uani 1 1 d . . . . .
C1 C 0.6033(3) 0.4309(3) 0.12144(16) 0.0284(6) Uani 1 1 d . . . . .
C2 C 0.5301(3) 0.5327(3) 0.11901(17) 0.0322(6) Uani 1 1 d . U . . .
C3 C 0.4901(3) 0.5833(3) 0.16501(14) 0.0246(5) Uani 1 1 d . U . . .
H3 H 0.501274 0.558887 0.202385 0.030 Uiso 1 1 calc R U . . .
C4 C 0.4295(3) 0.6774(3) 0.14811(16) 0.0335(7) Uani 1 1 d . U . . .
H4 H 0.391299 0.729065 0.171993 0.040 Uiso 1 1 calc R U . . .
C5 C 0.4338(3) 0.6835(3) 0.09220(17) 0.0363(7) Uani 1 1 d . . . . .
H5 H 0.399342 0.739598 0.069356 0.044 Uiso 1 1 calc R U . . .
C6 C 0.8599(3) 0.0793(3) 0.12769(14) 0.0261(6) Uani 1 1 d . . . . .
C7 C 0.9283(3) -0.0259(3) 0.12562(15) 0.0267(6) Uani 1 1 d . . . . .
C8 C 0.9723(3) -0.0818(3) 0.08158(16) 0.0358(7) Uani 1 1 d . . . . .
H8 H 0.969138 -0.060100 0.043438 0.043 Uiso 1 1 calc R U . . .
C9 C 1.0249(3) -0.1809(3) 0.1045(2) 0.0438(10) Uani 1 1 d . . . . .
H9 H 1.064375 -0.237499 0.084047 0.053 Uiso 1 1 calc R U . . .
C10 C 1.0089(3) -0.1800(3) 0.15916(19) 0.0406(9) Uani 1 1 d . . . . .
H10 H 1.034796 -0.236684 0.184279 0.049 Uiso 1 1 calc R U . . .
C11 C 0.9086(3) 0.3854(2) 0.12766(14) 0.0249(6) Uani 1 1 d . . . . .
C12 C 1.0100(3) 0.4547(3) 0.13855(13) 0.0255(6) Uani 1 1 d . . . . .
C13 C 1.0539(3) 0.4857(3) 0.18833(16) 0.0379(8) Uani 1 1 d . . . . .
H13 H 1.023751 0.471072 0.224366 0.045 Uiso 1 1 calc R U . . .
C14 C 1.1583(4) 0.5469(3) 0.1745(2) 0.0477(11) Uani 1 1 d . . . . .
H14 H 1.209042 0.581568 0.200206 0.057 Uiso 1 1 calc R U . . .
C15 C 1.1686(3) 0.5448(3) 0.1198(2) 0.0427(9) Uani 1 1 d . . . . .
H15 H 1.230185 0.577128 0.099828 0.051 Uiso 1 1 calc R U . . .
C16 C 0.5567(3) 0.1278(3) 0.12569(15) 0.0264(6) Uani 1 1 d . . . . .
C17 C 0.4537(3) 0.0577(3) 0.12000(14) 0.0255(6) Uani 1 1 d . . . . .
C18 C 0.3802(3) 0.0156(3) 0.15807(14) 0.0279(6) Uani 1 1 d . . . . .
H18 H 0.384955 0.023204 0.197460 0.034 Uiso 1 1 calc R U . . .
C19 C 0.2949(3) -0.0421(3) 0.12769(16) 0.0338(7) Uani 1 1 d . . . . .
H19 H 0.231223 -0.080837 0.142764 0.041 Uiso 1 1 calc R U . . .
C20 C 0.3213(3) -0.0316(3) 0.07371(16) 0.0368(7) Uani 1 1 d . . . . .
H20 H 0.278317 -0.062240 0.043762 0.044 Uiso 1 1 calc R U . . .
C21 C 0.8257(3) 0.3091(3) 0.29389(13) 0.0285(6) Uani 1 1 d . . . . .
H21 H 0.882316 0.338097 0.269537 0.034 Uiso 1 1 calc R U . . .
C22 C 0.8412(3) 0.3184(3) 0.35095(14) 0.0289(6) Uani 1 1 d . . . . .
H22 H 0.906935 0.354321 0.365466 0.035 Uiso 1 1 calc R U . . .
C23 C 0.7600(3) 0.2748(3) 0.38662(14) 0.0247(6) Uani 1 1 d . . . . .
C24 C 0.6647(3) 0.2238(3) 0.36394(13) 0.0276(6) Uani 1 1 d . . . . .
H24 H 0.607803 0.192686 0.387460 0.033 Uiso 1 1 calc R U . . .
C25 C 0.6537(2) 0.2189(3) 0.30657(14) 0.0252(6) Uani 1 1 d . . . . .
H25 H 0.587674 0.185044 0.291073 0.030 Uiso 1 1 calc R U . . .
C26 C 0.7745(4) 0.2797(3) 0.44903(15) 0.0357(8) Uani 1 1 d . . . . .
C27 C 0.8690(5) 0.3507(4) 0.47220(16) 0.0521(11) Uani 1 1 d . . . . .
H27A H 0.941965 0.314885 0.463580 0.078 Uiso 1 1 calc R U . . .
H27B H 0.860439 0.357145 0.512749 0.078 Uiso 1 1 calc R U . . .
H27C H 0.866458 0.426447 0.455416 0.078 Uiso 1 1 calc R U . . .
C28 C 0.6993(3) 0.3304(3) -0.05346(14) 0.0263(6) Uani 1 1 d . . . . .
H28 H 0.667277 0.395980 -0.036633 0.032 Uiso 1 1 calc R U . . .
C29 C 0.6971(3) 0.3203(3) -0.11113(14) 0.0285(6) Uani 1 1 d . . . . .
H29 H 0.664685 0.378610 -0.133386 0.034 Uiso 1 1 calc R U . . .
C30 C 0.7429(3) 0.2238(3) -0.13608(14) 0.0251(6) Uani 1 1 d . . . . .
C31 C 0.7908(3) 0.1417(3) -0.10154(13) 0.0264(6) Uani 1 1 d . . . . .
H31 H 0.823755 0.075197 -0.116978 0.032 Uiso 1 1 calc R U . . .
C32 C 0.7897(3) 0.1584(3) -0.04500(13) 0.0255(6) Uani 1 1 d . . . . .
H32 H 0.822133 0.101757 -0.021765 0.031 Uiso 1 1 calc R U . . .
C31A C 0.7395(3) 0.2119(3) -0.19833(15) 0.0325(7) Uani 1 1 d . . . . .
C33 C 0.7967(4) 0.1098(4) -0.22364(15) 0.0422(9) Uani 1 1 d . . . . .
H33A H 0.790305 0.113247 -0.264367 0.063 Uiso 1 1 calc R U . . .
H33B H 0.760011 0.040565 -0.209983 0.063 Uiso 1 1 calc R U . . .
H33C H 0.876961 0.109176 -0.213016 0.063 Uiso 1 1 calc R U . . .

loop_
_atom_site_aniso_label
_atom_site_aniso_U_11
_atom_site_aniso_U_22
_atom_site_aniso_U_33
_atom_site_aniso_U_23
_atom_site_aniso_U_13
_atom_site_aniso_U_12
Zn1 0.02774(17) 0.02879(17) 0.01503(16) -0.00161(13) 0.00143(14) 0.00029(14)
Zn2 0.02906(17) 0.02969(18) 0.01538(16) -0.00092(14) 0.00233(13) -0.00086(13)
O1 0.0360(13) 0.0400(13) 0.0317(14) 0.0002(10) -0.0008(10) 0.0102(10)
O2 0.0482(15) 0.0356(13) 0.0329(13) 0.0022(11) -0.0002(12) 0.0109(11)
O3 0.0460(16) 0.0448(15) 0.0471(17) -0.0002(12) 0.0091(13) -0.0004(12)
O4 0.0442(14) 0.0373(13) 0.0238(12) 0.0044(10) 0.0043(10) 0.0089(11)
O5 0.0402(13) 0.0389(13) 0.0239(12) -0.0022(10) 0.0022(10) 0.0110(11)
O6 0.0353(12) 0.0330(12) 0.0403(15) 0.0015(10) -0.0032(10) 0.0026(10)
O7 0.0356(12) 0.0380(12) 0.0204(11) 0.0005(9) 0.0002(9) -0.0067(10)
O8 0.0415(14) 0.0518(16) 0.0212(12) -0.0024(11) 0.0082(10) -0.0146(12)
O9 0.0289(12) 0.0420(14) 0.0346(13) 0.0109(11) -0.0030(10) -0.0085(10)
O10 0.0415(14) 0.0446(14) 0.0306(13) -0.0030(11) 0.0118(11) -0.0141(11)
O11 0.0319(12) 0.0425(14) 0.0293(13) -0.0004(10) -0.0006(9) -0.0080(10)
O12 0.0407(13) 0.0390(12) 0.0234(11) -0.0029(10) 0.0005(10) -0.0054(10)
O13 0.072(2) 0.0607(19) 0.0222(14) 0.0112(13) 0.0132(14) 0.0081(16)
O14 0.079(2) 0.058(2) 0.0239(14) 0.0116(13) -0.0090(15) 0.0017(18)
N1 0.0247(12) 0.0246(12) 0.0170(14) 0.0002(9) 0.0014(9) -0.0004(10)
N2 0.0247(12) 0.0252(12) 0.0181(16) 0.0015(10) -0.0011(10) -0.0041(9)
C1 0.0238(14) 0.0259(13) 0.0354(17) -0.0012(13) -0.0020(12) -0.0012(11)
C2 0.0230(14) 0.0271(14) 0.0465(17) -0.0052(11) 0.0049(12) -0.0017(11)
C3 0.0265(13) 0.0241(12) 0.0233(13) 0.0026(10) -0.0029(11) -0.0053(10)
C4 0.0275(15) 0.0315(15) 0.0416(19) -0.0032(13) 0.0028(13) 0.0021(12)
C5 0.0337(17) 0.0297(16) 0.045(2) 0.0037(14) -0.0029(15) 0.0002(13)
C6 0.0239(14) 0.0278(13) 0.0268(14) -0.0010(12) 0.0006(11) -0.0030(11)
C7 0.0240(14) 0.0265(13) 0.0296(15) 0.0006(12) -0.0022(11) -0.0019(11)
C8 0.0385(18) 0.0408(19) 0.0282(16) -0.0055(14) 0.0020(14) -0.0058(15)
C9 0.0342(18) 0.0366(19) 0.061(3) -0.0157(18) 0.0043(17) 0.0016(15)
C10 0.0335(17) 0.0295(16) 0.059(3) 0.0019(16) -0.0083(17) 0.0020(13)
C11 0.0291(15) 0.0239(12) 0.0216(13) 0.0016(11) 0.0028(11) 0.0028(11)
C12 0.0316(15) 0.0216(12) 0.0233(15) 0.0012(10) 0.0032(11) 0.0023(11)
C13 0.049(2) 0.0437(18) 0.0213(14) -0.0063(15) -0.0018(15) 0.0162(15)
C14 0.046(2) 0.0352(18) 0.062(3) -0.0131(18) -0.025(2) 0.0073(16)
C15 0.0283(17) 0.0391(18) 0.061(3) 0.0145(18) -0.0134(17) -0.0076(14)
C16 0.0260(14) 0.0264(13) 0.0268(14) -0.0013(12) 0.0052(12) 0.0008(11)
C17 0.0271(14) 0.0272(13) 0.0221(14) -0.0006(11) 0.0023(11) 0.0027(11)
C18 0.0272(14) 0.0325(16) 0.0241(15) -0.0003(12) -0.0008(11) -0.0008(12)
C19 0.0315(17) 0.0354(16) 0.0344(17) 0.0025(14) -0.0016(14) -0.0059(13)
C20 0.0441(19) 0.0336(16) 0.0328(18) -0.0029(13) -0.0061(14) -0.0050(14)
C21 0.0316(16) 0.0366(16) 0.0174(13) 0.0013(11) 0.0023(11) -0.0057(13)
C22 0.0331(16) 0.0326(16) 0.0210(14) 0.0005(12) -0.0024(12) -0.0033(12)
C23 0.0344(16) 0.0263(14) 0.0135(15) 0.0003(11) 0.0015(11) 0.0076(13)
C24 0.0284(14) 0.0314(15) 0.0230(15) 0.0056(12) 0.0076(11) 0.0034(12)
C25 0.0231(12) 0.0285(13) 0.0239(14) 0.0033(11) 0.0034(11) 0.0001(10)
C26 0.053(2) 0.0371(17) 0.0171(17) 0.0034(12) 0.0044(14) 0.0155(16)
C27 0.079(3) 0.058(3) 0.0191(16) -0.0061(17) -0.0133(18) 0.006(2)
C28 0.0277(14) 0.0256(13) 0.0257(16) -0.0013(11) 0.0006(11) 0.0007(11)
C29 0.0331(15) 0.0296(15) 0.0229(15) 0.0051(12) -0.0057(12) -0.0006(12)
C30 0.0303(15) 0.0269(15) 0.0182(17) 0.0017(12) -0.0015(11) -0.0063(12)
C31 0.0354(16) 0.0247(13) 0.0191(13) -0.0011(11) 0.0013(11) -0.0013(12)
C32 0.0317(15) 0.0262(14) 0.0185(13) 0.0032(11) -0.0018(11) 0.0010(11)
C31A 0.0419(18) 0.0368(17) 0.0189(16) 0.0022(13) -0.0019(12) -0.0113(14)
C33 0.062(3) 0.046(2) 0.0185(15) -0.0050(14) 0.0064(15) -0.0081(18)

loop_
_atom_type_symbol
_atom_type_description
_atom_type_scat_dispersion_real
_atom_type_scat_dispersion_imag
_atom_type_scat_source
C C 0.0033 0.0016 'International Tables Vol C Tables 4.2.6.8 and 6.1.1.4'
H H 0.0000 0.0000 'International Tables Vol C Tables 4.2.6.8 and 6.1.1.4'
N N 0.0061 0.0033 'International Tables Vol C Tables 4.2.6.8 and 6.1.1.4'
O O 0.0106 0.0060 'International Tables Vol C Tables 4.2.6.8 and 6.1.1.4'
Zn Zn 0.2839 1.4301 'International Tables Vol C Tables 4.2.6.8 and 6.1.1.4'

loop_
_geom_angle_atom_site_label_1
_geom_angle_atom_site_label_2
_geom_angle_atom_site_label_3
_geom_angle
_geom_angle_site_symmetry_1
_geom_angle_site_symmetry_3
_geom_angle_publ_flag
O11 Zn1 N1 103.69(11) . . ?
O11 Zn1 O8 159.28(11) . . ?
N1 Zn1 O8 96.98(11) . . ?
O11 Zn1 O2 87.85(11) . . ?
N1 Zn1 O2 103.50(11) . . ?
O8 Zn1 O2 88.69(12) . . ?
O11 Zn1 O5 87.66(11) . . ?
N1 Zn1 O5 98.77(10) . . ?
O8 Zn1 O5 87.84(11) . . ?
O2 Zn1 O5 157.72(11) . . ?
O11 Zn1 Zn2 86.80(8) . . ?
N1 Zn1 Zn2 169.39(8) . . ?
O8 Zn1 Zn2 72.50(7) . . ?
O2 Zn1 Zn2 78.09(8) . . ?
O5 Zn1 Zn2 79.87(7) . . ?
O1 Zn2 N2 101.86(11) . . ?
O1 Zn2 O4 159.68(11) . . ?
N2 Zn2 O4 98.45(11) . . ?
O1 Zn2 O7 88.79(11) . . ?
N2 Zn2 O7 101.28(10) . . ?
O4 Zn2 O7 87.47(11) . . ?
O1 Zn2 O10 89.26(12) . . ?
N2 Zn2 O10 100.40(11) . . ?
O4 Zn2 O10 86.85(11) . . ?
O7 Zn2 O10 158.16(11) . . ?
O1 Zn2 Zn1 80.64(8) . . ?
N2 Zn2 Zn1 172.25(7) . . ?
O4 Zn2 Zn1 79.18(7) . . ?
O7 Zn2 Zn1 86.04(7) . . ?
O10 Zn2 Zn1 72.18(8) . . ?
C1 O1 Zn2 126.2(2) . . ?
C1 O2 Zn1 127.9(2) . . ?
C2 O3 C5 107.2(3) . . ?
C6 O4 Zn2 128.1(2) . . ?
C6 O5 Zn1 125.6(2) . . ?
C10 O6 C7 106.7(3) . . ?
C11 O7 Zn2 117.8(2) . . ?
C11 O8 Zn1 137.6(2) . . ?
C15 O9 C12 106.2(3) . . ?
C16 O10 Zn2 135.5(3) . . ?
C16 O11 Zn1 118.8(2) . . ?
C20 O12 C17 107.1(3) . . ?
C21 N1 C25 118.9(3) . . ?
C21 N1 Zn1 118.0(2) . . ?
C25 N1 Zn1 123.1(2) . . ?
C32 N2 C28 118.5(3) . . ?
C32 N2 Zn2 119.6(2) . . ?
C28 N2 Zn2 121.9(2) . . ?
O2 C1 O1 127.1(3) . . ?
O2 C1 C2 117.3(3) . . ?
O1 C1 C2 115.6(3) . . ?
O3 C2 C3 110.2(3) . . ?
O3 C2 C1 127.4(3) . . ?
C3 C2 C1 122.3(4) . . ?
C2 C3 C4 107.4(3) . . ?
C2 C3 H3 126.3 . . ?
C4 C3 H3 126.3 . . ?
C5 C4 C3 108.5(3) . . ?
C5 C4 H4 125.8 . . ?
C3 C4 H4 125.8 . . ?
C4 C5 O3 106.8(3) . . ?
C4 C5 H5 126.6 . . ?
O3 C5 H5 126.6 . . ?
O5 C6 O4 126.8(3) . . ?
O5 C6 C7 118.2(3) . . ?
O4 C6 C7 115.0(3) . . ?
C8 C7 O6 110.1(3) . . ?
C8 C7 C6 130.2(3) . . ?
O6 C7 C6 119.6(3) . . ?
C7 C8 C9 105.4(3) . . ?
C7 C8 H8 127.3 . . ?
C9 C8 H8 127.3 . . ?
C10 C9 C8 108.2(4) . . ?
C10 C9 H9 125.9 . . ?
C8 C9 H9 125.9 . . ?
C9 C10 O6 109.7(4) . . ?
C9 C10 H10 125.2 . . ?
O6 C10 H10 125.2 . . ?
O8 C11 O7 126.1(3) . . ?
O8 C11 C12 115.4(3) . . ?
O7 C11 C12 118.5(3) . . ?
C13 C12 O9 110.8(3) . . ?
C13 C12 C11 128.2(3) . . ?
O9 C12 C11 120.9(3) . . ?
C12 C13 C14 104.9(3) . . ?
C12 C13 H13 127.6 . . ?
C14 C13 H13 127.6 . . ?
C15 C14 C13 107.0(3) . . ?
C15 C14 H14 126.5 . . ?
C13 C14 H14 126.5 . . ?
C14 C15 O9 111.1(4) . . ?
C14 C15 H15 124.4 . . ?
O9 C15 H15 124.4 . . ?
O10 C16 O11 126.5(3) . . ?
O10 C16 C17 118.1(3) . . ?
O11 C16 C17 115.3(3) . . ?
C18 C17 O12 109.4(3) . . ?
C18 C17 C16 132.1(3) . . ?
O12 C17 C16 118.4(3) . . ?
C17 C18 C19 106.5(3) . . ?
C17 C18 H18 126.7 . . ?
C19 C18 H18 126.7 . . ?
C20 C19 C18 106.7(3) . . ?
C20 C19 H19 126.6 . . ?
C18 C19 H19 126.6 . . ?
C19 C20 O12 110.2(3) . . ?
C19 C20 H20 124.9 . . ?
O12 C20 H20 124.9 . . ?
N1 C21 C22 121.8(3) . . ?
N1 C21 H21 119.1 . . ?
C22 C21 H21 119.1 . . ?
C23 C22 C21 119.4(3) . . ?
C23 C22 H22 120.3 . . ?
C21 C22 H22 120.3 . . ?
C22 C23 C24 118.7(3) . . ?
C22 C23 C26 121.4(3) . . ?
C24 C23 C26 119.9(3) . . ?
C25 C24 C23 119.0(3) . . ?
C25 C24 H24 120.5 . . ?
C23 C24 H24 120.5 . . ?
N1 C25 C24 122.2(3) . . ?
N1 C25 H25 118.9 . . ?
C24 C25 H25 118.9 . . ?
O13 C26 C27 122.5(4) . . ?
O13 C26 C23 119.3(4) . . ?
C27 C26 C23 118.2(3) . . ?
C26 C27 H27A 109.5 . . ?
C26 C27 H27B 109.5 . . ?
H27A C27 H27B 109.5 . . ?
C26 C27 H27C 109.5 . . ?
H27A C27 H27C 109.5 . . ?
H27B C27 H27C 109.5 . . ?
N2 C28 C29 121.9(3) . . ?
N2 C28 H28 119.0 . . ?
C29 C28 H28 119.0 . . ?
C28 C29 C30 119.3(3) . . ?
C28 C29 H29 120.3 . . ?
C30 C29 H29 120.3 . . ?
C31 C30 C29 118.0(3) . . ?
C31 C30 C31A 122.4(3) . . ?
C29 C30 C31A 119.6(3) . . ?
C32 C31 C30 118.9(3) . . ?
C32 C31 H31 120.5 . . ?
C30 C31 H31 120.5 . . ?
N2 C32 C31 123.3(3) . . ?
N2 C32 H32 118.4 . . ?
C31 C32 H32 118.4 . . ?
O14 C31A C30 120.3(4) . . ?
O14 C31A C33 122.0(4) . . ?
C30 C31A C33 117.6(3) . . ?
C31A C33 H33A 109.5 . . ?
C31A C33 H33B 109.5 . . ?
H33A C33 H33B 109.5 . . ?
C31A C33 H33C 109.5 . . ?
H33A C33 H33C 109.5 . . ?
H33B C33 H33C 109.5 . . ?

loop_
_geom_bond_atom_site_label_1
_geom_bond_atom_site_label_2
_geom_bond_distance
_geom_bond_site_symmetry_2
_geom_bond_publ_flag
Zn1 O11 2.016(3) . ?
Zn1 N1 2.029(3) . ?
Zn1 O8 2.034(3) . ?
Zn1 O2 2.042(3) . ?
Zn1 O5 2.080(3) . ?
Zn1 Zn2 2.9875(5) . ?
Zn2 O1 2.008(3) . ?
Zn2 N2 2.031(3) . ?
Zn2 O4 2.045(3) . ?
Zn2 O7 2.063(3) . ?
Zn2 O10 2.073(3) . ?
O1 C1 1.253(5) . ?
O2 C1 1.251(5) . ?
O3 C2 1.328(5) . ?
O3 C5 1.413(5) . ?
O4 C6 1.254(4) . ?
O5 C6 1.253(4) . ?
O6 C10 1.370(5) . ?
O6 C7 1.375(4) . ?
O7 C11 1.258(4) . ?
O8 C11 1.251(4) . ?
O9 C15 1.372(4) . ?
O9 C12 1.375(4) . ?
O10 C16 1.251(4) . ?
O11 C16 1.258(4) . ?
O12 C20 1.357(4) . ?
O12 C17 1.360(4) . ?
O13 C26 1.219(5) . ?
O14 C31A 1.201(5) . ?
N1 C21 1.341(4) . ?
N1 C25 1.342(4) . ?
N2 C32 1.338(4) . ?
N2 C28 1.338(4) . ?
C1 C2 1.478(4) . ?
C2 C3 1.340(5) . ?
C3 C4 1.380(5) . ?
C3 H3 0.9500 . ?
C4 C5 1.343(5) . ?
C4 H4 0.9500 . ?
C5 H5 0.9500 . ?
C6 C7 1.481(4) . ?
C7 C8 1.348(5) . ?
C8 C9 1.432(6) . ?
C8 H8 0.9500 . ?
C9 C10 1.323(6) . ?
C9 H9 0.9500 . ?
C10 H10 0.9500 . ?
C11 C12 1.472(5) . ?
C12 C13 1.351(5) . ?
C13 C14 1.464(6) . ?
C13 H13 0.9500 . ?
C14 C15 1.317(7) . ?
C14 H14 0.9500 . ?
C15 H15 0.9500 . ?
C16 C17 1.475(5) . ?
C17 C18 1.353(4) . ?
C18 C19 1.416(5) . ?
C18 H18 0.9500 . ?
C19 C20 1.336(5) . ?
C19 H19 0.9500 . ?
C20 H20 0.9500 . ?
C21 C22 1.384(5) . ?
C21 H21 0.9500 . ?
C22 C23 1.382(5) . ?
C22 H22 0.9500 . ?
C23 C24 1.385(5) . ?
C23 C26 1.507(5) . ?
C24 C25 1.383(4) . ?
C24 H24 0.9500 . ?
C25 H25 0.9500 . ?
C26 C27 1.501(7) . ?
C27 H27A 0.9800 . ?
C27 H27B 0.9800 . ?
C27 H27C 0.9800 . ?
C28 C29 1.387(5) . ?
C28 H28 0.9500 . ?
C29 C30 1.394(5) . ?
C29 H29 0.9500 . ?
C30 C31 1.394(5) . ?
C30 C31A 1.499(5) . ?
C31 C32 1.370(5) . ?
C31 H31 0.9500 . ?
C32 H32 0.9500 . ?
C31A C33 1.507(6) . ?
C33 H33A 0.9800 . ?
C33 H33B 0.9800 . ?
C33 H33C 0.9800 . ?

loop_
_geom_torsion_atom_site_label_1
_geom_torsion_atom_site_label_2
_geom_torsion_atom_site_label_3
_geom_torsion_atom_site_label_4
_geom_torsion
_geom_torsion_site_symmetry_1
_geom_torsion_site_symmetry_2
_geom_torsion_site_symmetry_3
_geom_torsion_site_symmetry_4
_geom_torsion_publ_flag
Zn1 O2 C1 O1 3.9(6) . . . . ?
Zn1 O2 C1 C2 -176.6(2) . . . . ?
Zn2 O1 C1 O2 0.1(5) . . . . ?
Zn2 O1 C1 C2 -179.5(2) . . . . ?
C5 O3 C2 C3 -0.8(4) . . . . ?
C5 O3 C2 C1 -177.4(3) . . . . ?
O2 C1 C2 O3 -177.7(3) . . . . ?
O1 C1 C2 O3 1.9(5) . . . . ?
O2 C1 C2 C3 6.1(5) . . . . ?
O1 C1 C2 C3 -174.3(3) . . . . ?
O3 C2 C3 C4 0.7(4) . . . . ?
C1 C2 C3 C4 177.5(3) . . . . ?
C2 C3 C4 C5 -0.3(4) . . . . ?
C3 C4 C5 O3 -0.2(4) . . . . ?
C2 O3 C5 C4 0.6(4) . . . . ?
Zn1 O5 C6 O4 1.4(5) . . . . ?
Zn1 O5 C6 C7 -178.0(2) . . . . ?
Zn2 O4 C6 O5 -7.0(5) . . . . ?
Zn2 O4 C6 C7 172.4(2) . . . . ?
C10 O6 C7 C8 0.2(4) . . . . ?
C10 O6 C7 C6 177.0(3) . . . . ?
O5 C6 C7 C8 175.5(4) . . . . ?
O4 C6 C7 C8 -4.1(5) . . . . ?
O5 C6 C7 O6 -0.6(5) . . . . ?
O4 C6 C7 O6 179.9(3) . . . . ?
O6 C7 C8 C9 -0.6(4) . . . . ?
C6 C7 C8 C9 -177.0(3) . . . . ?
C7 C8 C9 C10 0.8(5) . . . . ?
C8 C9 C10 O6 -0.6(5) . . . . ?
C7 O6 C10 C9 0.3(4) . . . . ?
Zn1 O8 C11 O7 0.3(6) . . . . ?
Zn1 O8 C11 C12 -178.5(3) . . . . ?
Zn2 O7 C11 O8 -1.1(4) . . . . ?
Zn2 O7 C11 C12 177.6(2) . . . . ?
C15 O9 C12 C13 -0.1(4) . . . . ?
C15 O9 C12 C11 -175.8(3) . . . . ?
O8 C11 C12 C13 -0.7(5) . . . . ?
O7 C11 C12 C13 -179.6(3) . . . . ?
O8 C11 C12 O9 174.1(3) . . . . ?
O7 C11 C12 O9 -4.7(4) . . . . ?
O9 C12 C13 C14 0.9(4) . . . . ?
C11 C12 C13 C14 176.2(3) . . . . ?
C12 C13 C14 C15 -1.4(4) . . . . ?
C13 C14 C15 O9 1.4(5) . . . . ?
C12 O9 C15 C14 -0.9(4) . . . . ?
Zn2 O10 C16 O11 -6.2(6) . . . . ?
Zn2 O10 C16 C17 174.2(2) . . . . ?
Zn1 O11 C16 O10 3.1(5) . . . . ?
Zn1 O11 C16 C17 -177.3(2) . . . . ?
C20 O12 C17 C18 0.0(4) . . . . ?
C20 O12 C17 C16 -178.1(3) . . . . ?
O10 C16 C17 C18 -177.9(4) . . . . ?
O11 C16 C17 C18 2.5(5) . . . . ?
O10 C16 C17 O12 -0.2(4) . . . . ?
O11 C16 C17 O12 -179.9(3) . . . . ?
O12 C17 C18 C19 0.0(4) . . . . ?
C16 C17 C18 C19 177.8(3) . . . . ?
C17 C18 C19 C20 -0.1(4) . . . . ?
C18 C19 C20 O12 0.1(4) . . . . ?
C17 O12 C20 C19 -0.1(4) . . . . ?
C25 N1 C21 C22 -0.4(5) . . . . ?
Zn1 N1 C21 C22 179.9(3) . . . . ?
N1 C21 C22 C23 1.0(5) . . . . ?
C21 C22 C23 C24 -0.6(5) . . . . ?
C21 C22 C23 C26 178.2(3) . . . . ?
C22 C23 C24 C25 -0.4(5) . . . . ?
C26 C23 C24 C25 -179.2(3) . . . . ?
C21 N1 C25 C24 -0.6(5) . . . . ?
Zn1 N1 C25 C24 179.0(2) . . . . ?
C23 C24 C25 N1 1.0(5) . . . . ?
C22 C23 C26 O13 -168.1(4) . . . . ?
C24 C23 C26 O13 10.6(5) . . . . ?
C22 C23 C26 C27 10.5(5) . . . . ?
C24 C23 C26 C27 -170.8(4) . . . . ?
C32 N2 C28 C29 -0.2(5) . . . . ?
Zn2 N2 C28 C29 -177.7(2) . . . . ?
N2 C28 C29 C30 0.6(5) . . . . ?
C28 C29 C30 C31 -0.9(5) . . . . ?
C28 C29 C30 C31A 179.3(3) . . . . ?
C29 C30 C31 C32 0.8(5) . . . . ?
C31A C30 C31 C32 -179.4(3) . . . . ?
C28 N2 C32 C31 0.0(5) . . . . ?
Zn2 N2 C32 C31 177.6(3) . . . . ?
C30 C31 C32 N2 -0.4(5) . . . . ?
C31 C30 C31A O14 175.6(4) . . . . ?
C29 C30 C31A O14 -4.6(5) . . . . ?
C31 C30 C31A C33 -3.6(5) . . . . ?
C29 C30 C31A C33 176.2(3) . . . . ?
